data_4087693
loop_
_publ_author_name
'Singh, Jatinder'
'Deb, Mayukh'
'Elias, Anil J.'

_publ_section_title
;
 Palladacycles Based on 8-Aminoquinoline Carboxamides of Cobalt and Iron
 Sandwich Compounds and a New Method to \a-Alkylate Cp Rings of Metal
 Sandwich Carboxamides
;
_journal_issue 20
_journal_name_full Organometallics
_journal_page_first 4946
_journal_paper_doi 10.1021/acs.organomet.5b00504
_journal_volume 34
_journal_year 2015
_chemical_formula_moiety 'C45 H32 Co N3 O Pd'
_chemical_formula_sum 'C45 H32 Co N3 O Pd'
_chemical_formula_weight 796.07
_space_group_IT_number 2
_space_group_name_Hall '-P 1'
_space_group_name_H-M_alt 'P -1'
_symmetry_cell_setting triclinic
_symmetry_space_group_name_Hall '-P 1'
_symmetry_space_group_name_H-M 'P -1'
_atom_sites_solution_hydrogens geom
_atom_sites_solution_primary direct
_atom_sites_solution_secondary difmap
_audit_creation_method SHELXL-97
_cell_angle_alpha 105.394(4)
_cell_angle_beta 94.066(4)
_cell_angle_gamma 98.241(4)
_cell_formula_units_Z 2
_cell_length_a 9.4178(18)
_cell_length_b 11.198(2)
_cell_length_c 19.541(4)
_cell_measurement_temperature 298(2)
_cell_volume 1953.5(7)
_computing_cell_refinement 'Bruker SMART'
_computing_data_collection 'Bruker SMART'
_computing_data_reduction 'Bruker SAINT'
_computing_molecular_graphics 'Bruker SHELXTL'
_computing_publication_material 'Bruker SHELXTL'
_computing_structure_refinement 'SHELXL-97 (Sheldrick, 1997)'
_computing_structure_solution 'SHELXS-97 (Sheldrick, 1990)'
_diffrn_ambient_temperature 298(2)
_diffrn_measured_fraction_theta_full 0.998
_diffrn_measured_fraction_theta_max 0.998
_diffrn_measurement_device_type 'CCD area detector'
_diffrn_measurement_method 'phi and omega scans'
_diffrn_radiation_monochromator graphite
_diffrn_radiation_source 'fine-focus sealed tube'
_diffrn_radiation_type MoK\a
_diffrn_radiation_wavelength 0.71073
_diffrn_reflns_av_R_equivalents 0.0966
_diffrn_reflns_av_sigmaI/netI 0.1325
_diffrn_reflns_limit_h_max 11
_diffrn_reflns_limit_h_min -11
_diffrn_reflns_limit_k_max 13
_diffrn_reflns_limit_k_min -13
_diffrn_reflns_limit_l_max 23
_diffrn_reflns_limit_l_min -23
_diffrn_reflns_number 19093
_diffrn_reflns_theta_full 25.00
_diffrn_reflns_theta_max 25.00
_diffrn_reflns_theta_min 1.09
_exptl_absorpt_coefficient_mu 0.921
_exptl_absorpt_correction_T_max 0.898
_exptl_absorpt_correction_T_min 0.813
_exptl_absorpt_correction_type multi-scan
_exptl_absorpt_process_details '(SADABS; Bruker, 2000)'
_exptl_crystal_colour red
_exptl_crystal_density_diffrn 1.353
_exptl_crystal_density_method 'not measured'
_exptl_crystal_description block
_exptl_crystal_F_000 808.0
_exptl_crystal_size_max 0.297
_exptl_crystal_size_mid 0.187
_exptl_crystal_size_min 0.117
_platon_squeeze_details
;
;
_refine_diff_density_max 0.695
_refine_diff_density_min -1.604
_refine_diff_density_rms 0.124
_refine_ls_extinction_method none
_refine_ls_goodness_of_fit_ref 1.061
_refine_ls_hydrogen_treatment mixed
_refine_ls_matrix_type full
_refine_ls_number_parameters 461
_refine_ls_number_reflns 6878
_refine_ls_number_restraints 0
_refine_ls_restrained_S_all 1.061
_refine_ls_R_factor_all 0.1199
_refine_ls_R_factor_gt 0.0809
_refine_ls_shift/su_max 0.001
_refine_ls_shift/su_mean 0.000
_refine_ls_structure_factor_coef Fsqd
_refine_ls_weighting_details 'calc w=1/[\s^2^(Fo^2^)+(0.0864P)^2^+0.0000P] where P=(Fo^2^+2Fc^2^)/3'
_refine_ls_weighting_scheme calc
_refine_ls_wR_factor_gt 0.1825
_refine_ls_wR_factor_ref 0.1969
_reflns_number_gt 4643
_reflns_number_total 6878
_reflns_threshold_expression >2sigma(I)
_cod_data_source_file om5b00504_si_002.cif
_cod_data_source_block 3
_cod_original_sg_symbol_Hall -P1
_cod_original_sg_symbol_H-M P-1
_cod_database_code 4087693

loop_
_symmetry_equiv_pos_as_xyz
'x, y, z'
'-x, -y, -z'

loop_
_atom_site_label
_atom_site_type_symbol
_atom_site_fract_x
_atom_site_fract_y
_atom_site_fract_z
_atom_site_U_iso_or_equiv
_atom_site_adp_type
_atom_site_occupancy
_atom_site_symmetry_multiplicity
_atom_site_calc_flag
_atom_site_refinement_flags
Pd1 Pd 0.67990(7) 0.06926(6) 0.12653(3) 0.0289(2) Uani 1 1 d .
O1 O 0.8381(6) 0.4266(6) 0.1229(3) 0.0477(17) Uani 1 1 d .
Co1 Co 0.94470(11) 0.26135(10) 0.26859(6) 0.0297(3) Uani 1 1 d .
N1 N 0.6940(7) 0.2351(6) 0.1048(3) 0.0322(16) Uani 1 1 d .
N2 N 0.4652(8) 0.0548(6) 0.0855(4) 0.0374(18) Uani 1 1 d .
N3 N 0.6707(8) -0.0954(7) 0.1478(4) 0.047(2) Uani 1 1 d .
C1 C 0.8193(9) 0.3194(7) 0.1297(4) 0.032(2) Uani 1 1 d .
C2 C 0.9249(9) 0.2627(8) 0.1626(4) 0.032(2) Uani 1 1 d .
C3 C 0.8825(9) 0.1373(7) 0.1671(4) 0.0310(19) Uani 1 1 d .
C4 C 1.0024(9) 0.1035(8) 0.2016(4) 0.036(2) Uani 1 1 d .
H4 H 1.0069 0.0230 0.2118 0.043 Uiso 1 1 calc R
C5 C 1.1172(9) 0.2093(8) 0.2162(5) 0.039(2) Uani 1 1 d .
H5 H 1.2142 0.2133 0.2395 0.047 Uiso 1 1 calc R
C6 C 1.0690(9) 0.3072(8) 0.1939(4) 0.035(2) Uani 1 1 d .
H6 H 1.1259 0.3896 0.1975 0.042 Uiso 1 1 calc R
C7 C 0.9834(9) 0.2779(8) 0.3718(4) 0.032(2) Uani 1 1 d .
C8 C 0.8299(9) 0.2230(8) 0.3422(5) 0.039(2) Uani 1 1 d .
C9 C 0.8092(9) 0.3457(7) 0.3318(4) 0.033(2) Uani 1 1 d .
C10 C 0.9611(9) 0.3970(7) 0.3597(4) 0.0273(18) Uani 1 1 d .
C11 C 1.1029(9) 0.2393(8) 0.4089(4) 0.035(2) Uani 1 1 d .
C12 C 1.0779(11) 0.1619(9) 0.4527(5) 0.046(2) Uani 1 1 d .
H12 H 0.9839 0.1318 0.4589 0.055 Uiso 1 1 calc R
C13 C 1.1943(15) 0.1291(10) 0.4875(6) 0.067(3) Uani 1 1 d .
H13 H 1.1773 0.0737 0.5151 0.080 Uiso 1 1 calc R
C14 C 1.3331(14) 0.1774(12) 0.4815(6) 0.073(4) Uani 1 1 d .
H14 H 1.4105 0.1563 0.5054 0.087 Uiso 1 1 calc R
C15 C 1.3556(13) 0.2562(11) 0.4403(6) 0.065(3) Uani 1 1 d .
H15 H 1.4501 0.2897 0.4366 0.078 Uiso 1 1 calc R
C16 C 1.2452(10) 0.2885(10) 0.4038(5) 0.050(3) Uani 1 1 d .
H16 H 1.2646 0.3430 0.3757 0.060 Uiso 1 1 calc R
C17 C 0.7366(10) 0.1051(8) 0.3378(5) 0.040(2) Uani 1 1 d .
C18 C 0.7867(11) -0.0049(9) 0.3400(5) 0.050(3) Uani 1 1 d .
H18 H 0.8857 -0.0052 0.3435 0.059 Uiso 1 1 calc R
C19 C 0.6948(14) -0.1123(9) 0.3372(6) 0.063(3) Uani 1 1 d .
H19 H 0.7319 -0.1837 0.3399 0.076 Uiso 1 1 calc R
C20 C 0.5467(15) -0.1162(11) 0.3304(6) 0.069(3) Uani 1 1 d .
H20 H 0.4844 -0.1897 0.3285 0.083 Uiso 1 1 calc R
C21 C 0.4954(13) -0.0144(12) 0.3267(6) 0.074(4) Uani 1 1 d .
H21 H 0.3959 -0.0173 0.3213 0.089 Uiso 1 1 calc R
C22 C 0.5870(11) 0.0983(10) 0.3306(6) 0.057(3) Uani 1 1 d .
H22 H 0.5477 0.1690 0.3284 0.068 Uiso 1 1 calc R
C23 C 0.6843(8) 0.4036(7) 0.3209(4) 0.0279(18) Uani 1 1 d .
C24 C 0.5833(9) 0.3598(9) 0.2621(4) 0.039(2) Uani 1 1 d .
H24 H 0.5965 0.2897 0.2265 0.047 Uiso 1 1 calc R
C25 C 0.4642(10) 0.4131(10) 0.2525(5) 0.050(3) Uani 1 1 d .
H25 H 0.4007 0.3822 0.2108 0.060 Uiso 1 1 calc R
C26 C 0.4405(10) 0.5134(10) 0.3060(5) 0.049(3) Uani 1 1 d .
H26 H 0.3577 0.5484 0.3019 0.058 Uiso 1 1 calc R
C27 C 0.5374(11) 0.5609(10) 0.3646(6) 0.059(3) Uani 1 1 d .
H27 H 0.5220 0.6299 0.4004 0.071 Uiso 1 1 calc R
C28 C 0.6604(10) 0.5077(8) 0.3721(5) 0.044(2) Uani 1 1 d .
H28 H 0.7275 0.5429 0.4123 0.052 Uiso 1 1 calc R
C29 C 1.0419(8) 0.5258(8) 0.3806(4) 0.0309(19) Uani 1 1 d .
C30 C 1.0274(11) 0.6065(8) 0.3379(5) 0.051(3) Uani 1 1 d .
H30 H 0.9646 0.5791 0.2958 0.062 Uiso 1 1 calc R
C31 C 1.1044(13) 0.7249(9) 0.3575(6) 0.062(3) Uani 1 1 d .
H31 H 1.0948 0.7774 0.3282 0.075 Uiso 1 1 calc R
C32 C 1.1961(13) 0.7682(12) 0.4198(8) 0.076(4) Uani 1 1 d .
H32 H 1.2442 0.8509 0.4339 0.092 Uiso 1 1 calc R
C33 C 1.2162(11) 0.6929(11) 0.4598(6) 0.066(3) Uani 1 1 d .
H33 H 1.2842 0.7219 0.5000 0.079 Uiso 1 1 calc R
C34 C 1.1376(10) 0.5689(9) 0.4438(5) 0.049(3) Uani 1 1 d .
H34 H 1.1491 0.5182 0.4739 0.059 Uiso 1 1 calc R
C35 C 0.5640(9) 0.2604(7) 0.0775(4) 0.0288(19) Uani 1 1 d .
C36 C 0.5392(10) 0.3672(8) 0.0606(5) 0.041(2) Uani 1 1 d .
H36 H 0.6168 0.4305 0.0636 0.050 Uiso 1 1 calc R
C37 C 0.4013(11) 0.3838(9) 0.0393(5) 0.049(3) Uani 1 1 d .
H37 H 0.3887 0.4587 0.0294 0.059 Uiso 1 1 calc R
C38 C 0.2847(10) 0.2934(8) 0.0324(4) 0.042(2) Uani 1 1 d .
H38 H 0.1932 0.3063 0.0181 0.050 Uiso 1 1 calc R
C39 C 0.1851(10) 0.0821(9) 0.0422(5) 0.048(2) Uani 1 1 d .
H39 H 0.0911 0.0913 0.0296 0.058 Uiso 1 1 calc R
C40 C 0.2113(9) -0.0250(9) 0.0560(5) 0.046(2) Uani 1 1 d .
H40 H 0.1363 -0.0915 0.0512 0.055 Uiso 1 1 calc R
C41 C 0.3532(10) -0.0346(9) 0.0776(5) 0.047(2) Uani 1 1 d .
H41 H 0.3693 -0.1090 0.0870 0.057 Uiso 1 1 calc R
C42 C 0.4427(9) 0.1628(7) 0.0696(4) 0.0294(19) Uani 1 1 d .
C43 C 0.3026(9) 0.1813(8) 0.0469(5) 0.038(2) Uani 1 1 d .
C44 C 0.6580(10) -0.1940(9) 0.1560(5) 0.044(2) Uani 1 1 d .
C45 C 0.6452(14) -0.3166(9) 0.1676(7) 0.081(4) Uani 1 1 d .
H45A H 0.6316 -0.3098 0.2166 0.121 Uiso 1 1 calc R
H45B H 0.7316 -0.3505 0.1568 0.121 Uiso 1 1 calc R
H45C H 0.5640 -0.3711 0.1371 0.121 Uiso 1 1 calc R

loop_
_atom_site_aniso_label
_atom_site_aniso_U_11
_atom_site_aniso_U_22
_atom_site_aniso_U_33
_atom_site_aniso_U_23
_atom_site_aniso_U_13
_atom_site_aniso_U_12
Pd1 0.0349(4) 0.0225(4) 0.0271(4) 0.0055(3) -0.0003(3) 0.0022(3)
O1 0.039(4) 0.046(4) 0.060(4) 0.031(3) -0.008(3) -0.010(3)
Co1 0.0279(7) 0.0305(7) 0.0309(7) 0.0094(5) 0.0040(5) 0.0036(5)
N1 0.032(4) 0.030(4) 0.033(4) 0.013(3) -0.001(3) -0.004(3)
N2 0.041(5) 0.032(4) 0.033(4) 0.006(3) 0.003(3) -0.005(4)
N3 0.048(5) 0.033(5) 0.057(5) 0.010(4) 0.003(4) -0.002(4)
C1 0.040(5) 0.018(4) 0.037(5) 0.009(4) 0.012(4) -0.005(4)
C2 0.029(5) 0.036(5) 0.030(5) 0.011(4) 0.006(4) 0.000(4)
C3 0.034(5) 0.025(4) 0.035(5) 0.009(4) 0.003(4) 0.005(4)
C4 0.039(5) 0.037(5) 0.033(5) 0.013(4) -0.002(4) 0.008(4)
C5 0.032(5) 0.044(6) 0.040(5) 0.002(4) 0.014(4) 0.010(4)
C6 0.030(5) 0.042(5) 0.032(5) 0.016(4) 0.002(4) -0.003(4)
C7 0.028(5) 0.039(5) 0.030(5) 0.013(4) 0.006(4) 0.004(4)
C8 0.040(5) 0.035(5) 0.041(5) 0.012(4) 0.006(4) -0.002(4)
C9 0.041(5) 0.026(4) 0.030(5) 0.009(4) 0.012(4) -0.004(4)
C10 0.032(5) 0.029(5) 0.026(4) 0.014(4) 0.003(4) 0.010(4)
C11 0.039(5) 0.042(5) 0.017(4) 0.005(4) -0.013(4) 0.002(4)
C12 0.049(6) 0.058(6) 0.033(5) 0.021(5) -0.004(5) 0.007(5)
C13 0.097(10) 0.051(7) 0.056(7) 0.024(6) -0.016(7) 0.020(7)
C14 0.074(9) 0.078(9) 0.066(8) 0.005(7) -0.016(7) 0.052(8)
C15 0.063(8) 0.069(8) 0.053(7) 0.005(6) -0.009(6) 0.013(6)
C16 0.038(6) 0.071(7) 0.039(6) 0.008(5) 0.001(5) 0.014(5)
C17 0.049(6) 0.039(5) 0.034(5) 0.008(4) 0.016(4) 0.009(5)
C18 0.061(7) 0.040(6) 0.047(6) 0.016(5) 0.005(5) 0.001(5)
C19 0.105(10) 0.025(5) 0.059(7) 0.018(5) 0.002(7) -0.001(6)
C20 0.088(10) 0.040(7) 0.066(8) 0.007(6) 0.015(7) -0.023(7)
C21 0.066(8) 0.065(8) 0.086(9) 0.013(7) 0.038(7) -0.004(7)
C22 0.051(7) 0.050(7) 0.065(7) 0.010(5) 0.017(6) -0.003(5)
C23 0.028(5) 0.028(4) 0.029(5) 0.007(4) 0.009(4) 0.007(4)
C24 0.037(5) 0.054(6) 0.020(5) -0.004(4) 0.005(4) 0.012(5)
C25 0.028(5) 0.075(8) 0.045(6) 0.015(6) -0.002(4) 0.005(5)
C26 0.033(5) 0.065(7) 0.054(7) 0.022(6) 0.008(5) 0.015(5)
C27 0.058(7) 0.050(6) 0.064(7) -0.004(5) 0.009(6) 0.024(6)
C28 0.052(6) 0.032(5) 0.042(6) 0.003(4) -0.008(5) 0.011(5)
C29 0.025(5) 0.031(5) 0.034(5) 0.002(4) 0.012(4) 0.006(4)
C30 0.060(7) 0.034(6) 0.054(6) 0.010(5) 0.013(5) -0.007(5)
C31 0.096(9) 0.032(6) 0.062(7) 0.018(5) 0.020(7) 0.006(6)
C32 0.069(9) 0.051(8) 0.092(11) -0.004(7) 0.027(8) -0.012(6)
C33 0.045(7) 0.061(8) 0.063(8) -0.026(6) 0.000(6) -0.001(6)
C34 0.047(6) 0.043(6) 0.044(6) -0.007(5) -0.002(5) 0.009(5)
C35 0.035(5) 0.032(5) 0.015(4) 0.005(3) 0.001(4) -0.004(4)
C36 0.039(6) 0.034(5) 0.055(6) 0.028(5) -0.003(5) -0.007(4)
C37 0.059(7) 0.046(6) 0.049(6) 0.027(5) -0.001(5) 0.009(5)
C38 0.042(6) 0.044(6) 0.039(5) 0.014(5) -0.008(4) 0.005(5)
C39 0.040(6) 0.049(6) 0.049(6) 0.010(5) -0.003(5) -0.002(5)
C40 0.028(5) 0.043(6) 0.062(7) 0.017(5) -0.001(5) -0.011(4)
C41 0.049(6) 0.046(6) 0.048(6) 0.022(5) -0.010(5) 0.000(5)
C42 0.036(5) 0.021(4) 0.027(4) 0.003(4) -0.002(4) -0.002(4)
C43 0.038(5) 0.037(5) 0.037(5) 0.011(4) 0.011(4) -0.002(4)
C44 0.046(6) 0.038(6) 0.047(6) 0.008(5) 0.009(5) 0.010(5)
C45 0.109(10) 0.038(6) 0.109(10) 0.032(7) 0.034(8) 0.026(7)

loop_
_atom_type_symbol
_atom_type_description
_atom_type_scat_dispersion_real
_atom_type_scat_dispersion_imag
_atom_type_scat_source
C C 0.0033 0.0016 'International Tables Vol C Tables 4.2.6.8 and 6.1.1.4'
H H 0.0000 0.0000 'International Tables Vol C Tables 4.2.6.8 and 6.1.1.4'
N N 0.0061 0.0033 'International Tables Vol C Tables 4.2.6.8 and 6.1.1.4'
O O 0.0106 0.0060 'International Tables Vol C Tables 4.2.6.8 and 6.1.1.4'
Cl Cl 0.1484 0.1585 'International Tables Vol C Tables 4.2.6.8 and 6.1.1.4'
Co Co 0.3494 0.9721 'International Tables Vol C Tables 4.2.6.8 and 6.1.1.4'
Pd Pd -0.9988 1.0072 'International Tables Vol C Tables 4.2.6.8 and 6.1.1.4'

loop_
_geom_angle_atom_site_label_1
_geom_angle_atom_site_label_2
_geom_angle_atom_site_label_3
_geom_angle
C3 Pd1 N3 96.9(3)
C3 Pd1 N1 81.9(3)
N3 Pd1 N1 178.7(3)
C3 Pd1 N2 162.5(3)
N3 Pd1 N2 99.9(3)
N1 Pd1 N2 81.3(3)
C8 Co1 C7 44.7(3)
C8 Co1 C10 63.7(3)
C7 Co1 C10 43.0(3)
C8 Co1 C9 43.8(3)
C7 Co1 C9 63.4(3)
C10 Co1 C9 43.3(3)
C8 Co1 C5 140.6(4)
C7 Co1 C5 110.7(4)
C10 Co1 C5 124.3(3)
C9 Co1 C5 167.1(3)
C8 Co1 C6 178.0(4)
C7 Co1 C6 133.7(3)
C10 Co1 C6 114.4(3)
C9 Co1 C6 135.1(3)
C5 Co1 C6 39.9(3)
C8 Co1 C4 113.0(4)
C7 Co1 C4 114.9(3)
C10 Co1 C4 154.0(3)
C9 Co1 C4 151.5(3)
C5 Co1 C4 40.8(3)
C6 Co1 C4 68.6(3)
C8 Co1 C2 141.5(3)
C7 Co1 C2 172.9(3)
C10 Co1 C2 132.4(3)
C9 Co1 C2 117.8(3)
C5 Co1 C2 66.5(3)
C6 Co1 C2 40.0(3)
C4 Co1 C2 67.7(3)
C8 Co1 C3 114.0(3)
C7 Co1 C3 145.7(3)
C10 Co1 C3 165.8(3)
C9 Co1 C3 124.6(3)
C5 Co1 C3 67.1(3)
C6 Co1 C3 68.0(3)
C4 Co1 C3 40.1(3)
C2 Co1 C3 40.3(3)
C1 N1 C35 126.4(7)
C1 N1 Pd1 117.5(5)
C35 N1 Pd1 114.8(5)
C41 N2 C42 118.1(8)
C41 N2 Pd1 131.0(6)
C42 N2 Pd1 110.8(5)
C44 N3 Pd1 175.1(8)
O1 C1 N1 123.6(8)
O1 C1 C2 126.0(8)
N1 C1 C2 110.4(7)
C6 C2 C3 109.1(7)
C6 C2 C1 132.7(8)
C3 C2 C1 118.1(7)
C6 C2 Co1 69.5(5)
C3 C2 Co1 70.4(5)
C1 C2 Co1 125.4(6)
C4 C3 C2 107.7(7)
C4 C3 Pd1 140.6(6)
C2 C3 Pd1 111.7(6)
C4 C3 Co1 69.3(5)
C2 C3 Co1 69.3(5)
Pd1 C3 Co1 124.1(4)
C3 C4 C5 106.3(7)
C3 C4 Co1 70.6(5)
C5 C4 Co1 69.1(5)
C6 C5 C4 109.9(8)
C6 C5 Co1 70.2(5)
C4 C5 Co1 70.2(5)
C5 C6 C2 106.9(7)
C5 C6 Co1 69.9(5)
C2 C6 Co1 70.5(5)
C10 C7 C11 133.1(8)
C10 C7 C8 89.7(6)
C11 C7 C8 136.5(8)
C10 C7 Co1 68.9(4)
C11 C7 Co1 128.2(6)
C8 C7 Co1 67.0(4)
C17 C8 C9 135.8(8)
C17 C8 C7 134.2(8)
C9 C8 C7 89.3(6)
C17 C8 Co1 126.9(6)
C9 C8 Co1 69.5(5)
C7 C8 Co1 68.3(4)
C23 C9 C10 133.1(7)
C23 C9 C8 134.6(7)
C10 C9 C8 89.8(7)
C23 C9 Co1 135.0(6)
C10 C9 Co1 68.0(4)
C8 C9 Co1 66.6(5)
C7 C10 C29 135.8(7)
C7 C10 C9 91.2(6)
C29 C10 C9 131.8(7)
C7 C10 Co1 68.0(4)
C29 C10 Co1 130.3(6)
C9 C10 Co1 68.7(4)
C12 C11 C16 118.7(8)
C12 C11 C7 121.6(8)
C16 C11 C7 119.6(8)
C11 C12 C13 119.7(10)
C14 C13 C12 120.8(10)
C15 C14 C13 118.7(11)
C14 C15 C16 122.5(12)
C15 C16 C11 119.4(10)
C18 C17 C22 116.2(9)
C18 C17 C8 124.1(9)
C22 C17 C8 119.7(9)
C19 C18 C17 121.8(10)
C18 C19 C20 120.8(10)
C21 C20 C19 119.0(10)
C20 C21 C22 121.7(12)
C17 C22 C21 120.5(11)
C24 C23 C28 116.0(8)
C24 C23 C9 124.0(7)
C28 C23 C9 119.9(7)
C25 C24 C23 123.9(8)
C24 C25 C26 118.5(9)
C27 C26 C25 119.9(9)
C26 C27 C28 120.5(9)
C23 C28 C27 121.1(9)
C30 C29 C34 118.9(8)
C30 C29 C10 121.1(8)
C34 C29 C10 119.9(8)
C31 C30 C29 120.4(10)
C30 C31 C32 120.8(11)
C33 C32 C31 120.1(11)
C32 C33 C34 122.3(11)
C29 C34 C33 117.2(10)
C36 C35 N1 128.0(7)
C36 C35 C42 117.5(8)
N1 C35 C42 114.4(7)
C35 C36 C37 121.9(8)
C38 C37 C36 121.5(9)
C37 C38 C43 119.6(9)
C40 C39 C43 119.7(9)
C39 C40 C41 119.0(8)
N2 C41 C40 124.3(9)
N2 C42 C43 121.9(7)
N2 C42 C35 118.6(7)
C43 C42 C35 119.5(7)
C38 C43 C42 119.8(8)
C38 C43 C39 123.2(9)
C42 C43 C39 117.0(8)
N3 C44 C45 178.5(12)

loop_
_geom_bond_atom_site_label_1
_geom_bond_atom_site_label_2
_geom_bond_distance
Pd1 C3 1.974(8)
Pd1 N3 1.987(8)
Pd1 N1 2.001(6)
Pd1 N2 2.089(7)
O1 C1 1.231(9)
Co1 C8 1.959(9)
Co1 C7 1.977(8)
Co1 C10 1.990(8)
Co1 C9 1.999(8)
Co1 C5 2.054(8)
Co1 C6 2.058(8)
Co1 C4 2.068(9)
Co1 C2 2.070(8)
Co1 C3 2.085(8)
N1 C1 1.369(10)
N1 C35 1.396(10)
N2 C41 1.315(10)
N2 C42 1.366(10)
N3 C44 1.147(11)
C1 C2 1.453(12)
C2 C6 1.411(11)
C2 C3 1.431(11)
C3 C4 1.423(11)
C4 C5 1.437(12)
C5 C6 1.403(12)
C7 C10 1.455(11)
C7 C11 1.473(11)
C7 C8 1.497(11)
C8 C17 1.455(12)
C8 C9 1.478(11)
C9 C23 1.451(11)
C9 C10 1.471(11)
C10 C29 1.468(11)
C11 C12 1.379(12)
C11 C16 1.395(12)
C12 C13 1.393(13)
C13 C14 1.366(16)
C14 C15 1.349(16)
C15 C16 1.364(14)
C17 C18 1.390(12)
C17 C22 1.395(13)
C18 C19 1.364(13)
C19 C20 1.384(15)
C20 C21 1.318(16)
C21 C22 1.404(14)
C23 C24 1.370(11)
C23 C28 1.378(11)
C24 C25 1.367(12)
C25 C26 1.373(13)
C26 C27 1.348(13)
C27 C28 1.392(13)
C29 C30 1.396(12)
C29 C34 1.405(12)
C30 C31 1.359(13)
C31 C32 1.372(16)
C32 C33 1.316(16)
C33 C34 1.420(14)
C35 C36 1.368(11)
C35 C42 1.432(11)
C36 C37 1.388(12)
C37 C38 1.356(12)
C38 C43 1.387(12)
C39 C40 1.348(12)
C39 C43 1.430(12)
C40 C41 1.400(12)
C42 C43 1.424(12)
C44 C45 1.439(13)

loop_
_platon_squeeze_void_nr
_platon_squeeze_void_average_x
_platon_squeeze_void_average_y
_platon_squeeze_void_average_z
_platon_squeeze_void_volume
_platon_squeeze_void_count_electrons
_platon_squeeze_void_content
1 0.000 0.500 1.000 256 137 ' '
